data_7026778
loop_
_publ_author_name
'Park, In-Hyeok'
'Park, Ki-Min'
'Lee, Shim Sung'

_publ_section_title
;
 Preparation and characterisation of divalent hard and soft metal (M = Ca,
 Co, Cu, Zn, Cd, Hg and Pb) complexes of 1,10-dithia-18-crown-6:
 structural versatility.
;
_journal_issue 40
_journal_name_full 'Dalton transactions (Cambridge, England : 2003)'
_journal_page_first 9696
_journal_page_last 9704
_journal_paper_doi 10.1039/c0dt00696c
_journal_volume 39
_journal_year 2010
_chemical_formula_moiety 'C12 H24 Hg N2 O10 S2, 2(H2 O)'
_chemical_formula_sum 'C12 H28 Hg N2 O12 S2'
_chemical_formula_weight 657.07
_chemical_name_systematic
;
?
;
_space_group_IT_number 14
_symmetry_cell_setting monoclinic
_symmetry_space_group_name_Hall '-P 2yn'
_symmetry_space_group_name_H-M 'P 1 21/n 1'
_atom_sites_solution_hydrogens geom
_atom_sites_solution_primary direct
_atom_sites_solution_secondary difmap
_audit_creation_method SHELXTL
_cell_angle_alpha 90.00
_cell_angle_beta 107.267(3)
_cell_angle_gamma 90.00
_cell_formula_units_Z 2
_cell_length_a 9.2913(6)
_cell_length_b 7.7909(5)
_cell_length_c 15.0248(11)
_cell_measurement_reflns_used 6572
_cell_measurement_temperature 173(2)
_cell_measurement_theta_max 31.49
_cell_measurement_theta_min 2.31
_cell_volume 1038.59(12)
_computing_cell_refinement 'Bruker APEX2'
_computing_data_collection 'Bruker APEX2'
_computing_data_reduction 'Bruker APEX2'
_computing_molecular_graphics 'Bruker SHELXTL'
_computing_publication_material 'Bruker SHELXTL'
_computing_structure_refinement 'Bruker SHELXTL'
_computing_structure_solution 'Bruker SHELXTL'
_diffrn_ambient_temperature 173(2)
_diffrn_measured_fraction_theta_full 1.000
_diffrn_measured_fraction_theta_max 1.000
_diffrn_measurement_device_type 'Bruker APEX-II CCD'
_diffrn_measurement_method '\f and \w scans'
_diffrn_radiation_monochromator graphite
_diffrn_radiation_source 'fine-focus sealed tube'
_diffrn_radiation_type MoK\a
_diffrn_radiation_wavelength 0.71073
_diffrn_reflns_av_R_equivalents 0.0456
_diffrn_reflns_av_sigmaI/netI 0.0405
_diffrn_reflns_limit_h_max 12
_diffrn_reflns_limit_h_min -12
_diffrn_reflns_limit_k_max 10
_diffrn_reflns_limit_k_min -10
_diffrn_reflns_limit_l_max 19
_diffrn_reflns_limit_l_min -15
_diffrn_reflns_number 9633
_diffrn_reflns_theta_full 28.00
_diffrn_reflns_theta_max 28.00
_diffrn_reflns_theta_min 2.31
_exptl_absorpt_coefficient_mu 7.674
_exptl_absorpt_correction_T_max 0.3388
_exptl_absorpt_correction_T_min 0.1743
_exptl_absorpt_correction_type 'multi-scan (SADABS)'
_exptl_absorpt_process_details SADABS
_exptl_crystal_colour colorless
_exptl_crystal_density_diffrn 2.101
_exptl_crystal_density_method 'not measured'
_exptl_crystal_description block
_exptl_crystal_F_000 644
_exptl_crystal_size_max 0.35
_exptl_crystal_size_mid 0.26
_exptl_crystal_size_min 0.18
_refine_diff_density_max 2.012
_refine_diff_density_min -2.073
_refine_diff_density_rms 0.163
_refine_ls_extinction_method none
_refine_ls_goodness_of_fit_ref 1.030
_refine_ls_hydrogen_treatment constr
_refine_ls_matrix_type full
_refine_ls_number_parameters 133
_refine_ls_number_reflns 2506
_refine_ls_number_restraints 0
_refine_ls_restrained_S_all 1.030
_refine_ls_R_factor_all 0.0288
_refine_ls_R_factor_gt 0.0246
_refine_ls_shift/su_max 0.000
_refine_ls_shift/su_mean 0.000
_refine_ls_structure_factor_coef Fsqd
_refine_ls_weighting_details 'calc w=1/[\s^2^(Fo^2^)+(0.0324P)^2^+0.3174P] where P=(Fo^2^+2Fc^2^)/3'
_refine_ls_weighting_scheme calc
_refine_ls_wR_factor_gt 0.0626
_refine_ls_wR_factor_ref 0.0654
_reflns_number_gt 2170
_reflns_number_total 2506
_reflns_threshold_expression >2sigma(I)
_cod_data_source_file c0dt00696c.txt
_cod_data_source_block compound8
_cod_depositor_comments
;
The following automatic conversions were performed:

'_symmetry_cell_setting' value 'Monoclinic' changed to 'monoclinic'
according to /home/saulius/struct/CIF-dictionaries/cif_core.dic
dictionary named 'cif_core.dic' version 2.4.2 from 2011-04-26.

Automatic conversion script
Id: cif_fix_values 1891 2012-01-12 08:04:46Z andrius 
;
_cod_original_sg_symbol_H-M P2(1)/n
_cod_database_code 7026778

loop_
_symmetry_equiv_pos_as_xyz
'x, y, z'
'-x+1/2, y+1/2, -z+1/2'
'-x, -y, -z'
'x-1/2, -y-1/2, z-1/2'

loop_
_atom_site_label
_atom_site_type_symbol
_atom_site_fract_x
_atom_site_fract_y
_atom_site_fract_z
_atom_site_U_iso_or_equiv
_atom_site_adp_type
_atom_site_occupancy
_atom_site_symmetry_multiplicity
_atom_site_calc_flag
_atom_site_refinement_flags
Hg1 Hg 0.5000 0.5000 0.0000 0.01554(7) Uani 1 2 d S
S1 S 0.47267(7) 0.20637(8) 0.04372(5) 0.01556(14) Uani 1 1 d .
O1 O 0.1923(2) 0.4053(2) -0.00657(13) 0.0205(4) Uani 1 1 d .
O2 O 0.2490(2) 0.5591(3) -0.16013(13) 0.0179(4) Uani 1 1 d .
C1 C 0.3371(4) 0.2198(4) 0.1092(2) 0.0219(7) Uani 1 1 d .
H1A H 0.3378 0.1125 0.1447 0.026 Uiso 1 1 calc R
H1B H 0.3622 0.3167 0.1538 0.026 Uiso 1 1 calc R
C2 C 0.1845(3) 0.2469(4) 0.0394(2) 0.0237(6) Uani 1 1 d .
H2A H 0.1604 0.1515 -0.0062 0.028 Uiso 1 1 calc R
H2B H 0.1054 0.2524 0.0713 0.028 Uiso 1 1 calc R
C3 C 0.0773(3) 0.4235(4) -0.0929(2) 0.0213(6) Uani 1 1 d .
H3A H -0.0227 0.4320 -0.0823 0.026 Uiso 1 1 calc R
H3B H 0.0768 0.3231 -0.1334 0.026 Uiso 1 1 calc R
C4 C 0.1110(3) 0.5842(4) -0.1378(2) 0.0202(6) Uani 1 1 d .
H4A H 0.0280 0.6092 -0.1951 0.024 Uiso 1 1 calc R
H4B H 0.1210 0.6825 -0.0946 0.024 Uiso 1 1 calc R
C5 C 0.2921(3) 0.7054(3) -0.20333(19) 0.0210(6) Uani 1 1 d .
H5A H 0.2029 0.7491 -0.2522 0.025 Uiso 1 1 calc R
H5B H 0.3681 0.6702 -0.2340 0.025 Uiso 1 1 calc R
C6 C 0.3568(3) 0.8487(3) -0.13468(19) 0.0197(6) Uani 1 1 d .
H6A H 0.2794 0.8846 -0.1052 0.024 Uiso 1 1 calc R
H6B H 0.3781 0.9484 -0.1696 0.024 Uiso 1 1 calc R
N1 N 0.3337(3) 0.7354(3) 0.13420(18) 0.0215(6) Uani 1 1 d .
O3 O 0.4438(2) 0.6324(3) 0.15093(14) 0.0272(5) Uani 1 1 d .
O4 O 0.2737(3) 0.7629(3) 0.19619(15) 0.0420(6) Uani 1 1 d .
O5 O 0.2887(3) 0.8086(3) 0.05746(16) 0.0333(5) Uani 1 1 d .
O1W O 0.4886(4) 0.4901(2) 0.3370(3) 0.0341(8) Uani 1 1 d .
H1WA H 0.4641 0.5548 0.2908 0.041 Uiso 1 1 d R
H1WB H 0.4093 0.4320 0.3394 0.041 Uiso 1 1 d R

loop_
_atom_site_aniso_label
_atom_site_aniso_U_11
_atom_site_aniso_U_22
_atom_site_aniso_U_33
_atom_site_aniso_U_23
_atom_site_aniso_U_13
_atom_site_aniso_U_12
Hg1 0.01678(11) 0.01115(11) 0.01994(11) 0.00184(5) 0.00738(8) 0.00140(5)
S1 0.0159(3) 0.0099(3) 0.0223(3) -0.0008(3) 0.0080(3) 0.0015(3)
O1 0.0165(9) 0.0153(10) 0.0291(10) 0.0039(8) 0.0062(8) -0.0021(8)
O2 0.0154(10) 0.0159(10) 0.0238(10) 0.0010(9) 0.0078(8) 0.0027(9)
C1 0.0247(15) 0.0157(15) 0.0289(16) 0.0026(13) 0.0134(13) 0.0022(13)
C2 0.0183(14) 0.0161(14) 0.0411(17) 0.0049(12) 0.0157(14) 0.0003(11)
C3 0.0132(13) 0.0212(15) 0.0309(16) -0.0030(13) 0.0088(12) -0.0019(12)
C4 0.0152(13) 0.0216(15) 0.0248(14) 0.0011(13) 0.0075(11) 0.0042(12)
C5 0.0202(14) 0.0218(14) 0.0204(13) 0.0045(12) 0.0053(11) 0.0010(12)
C6 0.0184(13) 0.0140(13) 0.0267(14) 0.0054(11) 0.0070(12) 0.0041(11)
N1 0.0186(12) 0.0215(13) 0.0234(13) -0.0044(10) 0.0046(10) -0.0032(10)
O3 0.0253(11) 0.0267(11) 0.0295(11) -0.0040(9) 0.0080(9) 0.0089(9)
O4 0.0326(13) 0.0674(18) 0.0309(13) -0.0029(12) 0.0169(11) 0.0166(12)
O5 0.0409(14) 0.0279(12) 0.0299(12) 0.0079(10) 0.0088(11) 0.0052(11)
O1W 0.0318(17) 0.0289(17) 0.0389(19) 0.0077(9) 0.0065(15) -0.0004(8)

loop_
_atom_type_symbol
_atom_type_description
_atom_type_scat_dispersion_real
_atom_type_scat_dispersion_imag
_atom_type_scat_source
C C 0.0033 0.0016 'International Tables Vol C Tables 4.2.6.8 and 6.1.1.4'
H H 0.0000 0.0000 'International Tables Vol C Tables 4.2.6.8 and 6.1.1.4'
N N 0.0061 0.0033 'International Tables Vol C Tables 4.2.6.8 and 6.1.1.4'
O O 0.0106 0.0060 'International Tables Vol C Tables 4.2.6.8 and 6.1.1.4'
S S 0.1246 0.1234 'International Tables Vol C Tables 4.2.6.8 and 6.1.1.4'
Hg Hg -2.3894 9.2266 'International Tables Vol C Tables 4.2.6.8 and 6.1.1.4'

loop_
_geom_angle_atom_site_label_1
_geom_angle_atom_site_label_2
_geom_angle_atom_site_label_3
_geom_angle
_geom_angle_site_symmetry_1
_geom_angle_site_symmetry_3
S1 Hg1 S1 180.0 3_665 .
S1 Hg1 O3 85.88(5) 3_665 .
S1 Hg1 O3 94.12(5) . .
S1 Hg1 O2 75.09(5) 3_665 .
S1 Hg1 O2 104.91(5) . .
O3 Hg1 O2 109.65(6) . .
S1 Hg1 O1 114.23(4) 3_665 .
S1 Hg1 O1 65.77(4) . .
O3 Hg1 O1 72.04(6) . .
O2 Hg1 O1 57.68(6) . .
C6 S1 C1 101.35(14) 3_665 .
C6 S1 Hg1 106.90(9) 3_665 .
C1 S1 Hg1 103.81(11) . .
C3 O1 C2 113.3(2) . .
C3 O1 Hg1 117.88(16) . .
C2 O1 Hg1 113.04(15) . .
C5 O2 C4 112.9(2) . .
C5 O2 Hg1 104.11(14) . .
C4 O2 Hg1 112.93(15) . .
C2 C1 S1 106.9(2) . .
O1 C2 C1 106.6(2) . .
O1 C3 C4 107.0(2) . .
O2 C4 C3 108.2(2) . .
O2 C5 C6 112.7(2) . .
C5 C6 S1 114.85(19) . 3_665
O4 N1 O5 121.1(3) . .
O4 N1 O3 118.6(3) . .
O5 N1 O3 120.3(3) . .
N1 O3 Hg1 115.16(17) . .

loop_
_geom_bond_atom_site_label_1
_geom_bond_atom_site_label_2
_geom_bond_distance
_geom_bond_site_symmetry_2
Hg1 S1 2.4142(7) 3_665
Hg1 S1 2.4142(7) .
Hg1 O3 2.680(2) .
Hg1 O2 2.8474(19) .
Hg1 O1 2.9260(18) .
S1 C6 1.810(3) 3_665
S1 C1 1.818(3) .
O1 C3 1.422(3) .
O1 C2 1.426(3) .
O2 C5 1.426(3) .
O2 C4 1.432(3) .
C1 C2 1.507(4) .
C3 C4 1.499(5) .
C5 C6 1.518(4) .
C6 S1 1.810(3) 3_665
N1 O4 1.238(3) .
N1 O5 1.242(3) .
N1 O3 1.266(3) .

loop_
_geom_hbond_atom_site_label_D
_geom_hbond_atom_site_label_H
_geom_hbond_atom_site_label_A
_geom_hbond_distance_DH
_geom_hbond_distance_HA
_geom_hbond_distance_DA
_geom_hbond_angle_DHA
_geom_hbond_site_symmetry_A
O1W H1WA O3 0.83 2.14 2.921(4) 155.8 .
O1W H1WB O4 0.87 2.09 2.933(4) 161.2 2_545
